data_9009873
loop_
_publ_author_name
'Morosin, B.'

_publ_section_title
;Lattice parameters between 5 and 298 K and crystal structure at 5 K of cobalt
 chloride dihydrate Sample: at T = 5 K
;
_journal_name_full 'Journal of Chemical Physics'
_journal_page_first 252
_journal_page_last 257
_journal_paper_doi 10.1063/1.1726454
_journal_volume 44
_journal_year 1966
_chemical_formula_structural CoCl2(H2O)2
_chemical_formula_sum 'Cl2 Co H4 O2'
_space_group_IT_number 12
_symmetry_space_group_name_Hall '-C 2y'
_symmetry_space_group_name_H-M 'C 1 2/m 1'
_cell_angle_alpha 90
_cell_angle_beta 97.60
_cell_angle_gamma 90
_cell_length_a 7.2069
_cell_length_b 8.4978
_cell_length_c 3.5639
_cell_formula_units_Z 2
_cell_volume 216.346
_database_code_amcsd 0012977
_diffrn_ambient_temperature 5
_exptl_crystal_density_diffrn 2.546
_cod_original_formula_sum 'Co Cl2 O2 H4'
_cod_database_code 9009873
_amcsd_formula_title CoCl2(H2O)2

loop_
_space_group_symop_operation_xyz
x,y,z
1/2+x,1/2+y,z
x,-y,z
1/2+x,1/2-y,z
-x,y,-z
1/2-x,1/2+y,-z
-x,-y,-z
1/2-x,1/2-y,-z

loop_
_atom_site_label
_atom_site_fract_x
_atom_site_fract_y
_atom_site_fract_z
_atom_site_U_iso_or_equiv
Co 0.00000 0.00000 0.00000 -0.00005
Cl 0.23850 0.00000 0.56160 -0.00101
O 0.00000 0.23960 0.00000 0.00013
H 0.09000 0.30900 0.13900 0.02533

loop_
_cod_related_entry_id
_cod_related_entry_database
_cod_related_entry_code
1 AMCSD 0012977
